data_2212724
loop_
_publ_author_name
'Read, Benjamin D.'
'Slawin, Alexandra M. Z.'
'Woollins, J. Derek'

_publ_section_title
;Bis(diphenylmethylphosphine-\k<i>P</i>)(disulfurdinitrido-\k^2^<i>N</i>,<i>S</i>)platinum(II)
 dichloromethane solvate
;
_journal_coeditor_code WM2095
_journal_issue 3
_journal_name_full 'Acta Crystallographica Section E'
_journal_page_first m751
_journal_page_last m752
_journal_paper_doi 10.1107/S1600536807006344
_journal_volume 63
_journal_year 2007
_chemical_formula_iupac '[Pt (N2 S2) (C13 H13 P)2], C H2 Cl2'
_chemical_formula_moiety 'C26 H26 N2 P2 Pt S2, C H2 Cl2'
_chemical_formula_sum 'C27 H28 Cl2 N2 P2 Pt S2'
_chemical_formula_weight 772.56
_chemical_name_systematic
;
Bis(diphenylmethylphosphine-\kP)(disulfurdinitrido-\k^2^N,S)platinum(II)
dichloromethane solvate
;
_space_group_IT_number 14
_symmetry_cell_setting monoclinic
_symmetry_space_group_name_Hall '-P 2yn'
_symmetry_space_group_name_H-M 'P 1 21/n 1'
_atom_sites_solution_hydrogens geom
_atom_sites_solution_primary direct
_atom_sites_solution_secondary difmap
_audit_creation_method SHELXL-97
_cell_angle_alpha 90.00
_cell_angle_beta 107.160(9)
_cell_angle_gamma 90.00
_cell_formula_units_Z 4
_cell_length_a 12.792(2)
_cell_length_b 12.289(2)
_cell_length_c 18.564(4)
_cell_measurement_reflns_used 8893
_cell_measurement_temperature 93(2)
_cell_measurement_theta_max 27.37
_cell_measurement_theta_min 1.70
_cell_volume 2788.4(9)
_computing_cell_refinement CrystalClear
_computing_data_collection 'CrystalClear (Rigaku, 2004)'
_computing_data_reduction CrystalClear
_computing_molecular_graphics 'SHELXTL (Sheldrick, 2003)'
_computing_publication_material SHELXTL
_computing_structure_refinement 'SHELXL97 (Sheldrick, 1997)'
_computing_structure_solution 'SHELXS97 (Sheldrick, 1997)'
_diffrn_ambient_temperature 93(2)
_diffrn_detector_area_resol_mean 0.83
_diffrn_measured_fraction_theta_full 0.951
_diffrn_measured_fraction_theta_max 0.942
_diffrn_measurement_device_type 'Rigaku Mercury CCD'
_diffrn_measurement_method '\w and \f'
_diffrn_radiation_monochromator confocal
_diffrn_radiation_source 'rotating anode'
_diffrn_radiation_type MoK\a
_diffrn_radiation_wavelength 0.71073
_diffrn_reflns_av_R_equivalents 0.0699
_diffrn_reflns_av_sigmaI/netI 0.0531
_diffrn_reflns_limit_h_max 12
_diffrn_reflns_limit_h_min -14
_diffrn_reflns_limit_k_max 14
_diffrn_reflns_limit_k_min -12
_diffrn_reflns_limit_l_max 22
_diffrn_reflns_limit_l_min -17
_diffrn_reflns_number 16094
_diffrn_reflns_theta_full 25.00
_diffrn_reflns_theta_max 25.35
_diffrn_reflns_theta_min 2.02
_diffrn_standards_number 0
_exptl_absorpt_coefficient_mu 5.510
_exptl_absorpt_correction_T_max 0.856
_exptl_absorpt_correction_T_min 0.587
_exptl_absorpt_correction_type multi-scan
_exptl_absorpt_process_details 'CrystalClear (Rigaku, 2004)'
_exptl_crystal_colour yellow
_exptl_crystal_density_diffrn 1.840
_exptl_crystal_density_method 'not measured'
_exptl_crystal_description plate
_exptl_crystal_F_000 1512
_exptl_crystal_size_max 0.10
_exptl_crystal_size_mid 0.10
_exptl_crystal_size_min 0.03
_refine_diff_density_max 1.278
_refine_diff_density_min -2.109
_refine_ls_extinction_method none
_refine_ls_goodness_of_fit_ref 1.054
_refine_ls_hydrogen_treatment constr
_refine_ls_matrix_type full
_refine_ls_number_parameters 328
_refine_ls_number_reflns 4810
_refine_ls_number_restraints 0
_refine_ls_restrained_S_all 1.054
_refine_ls_R_factor_all 0.0696
_refine_ls_R_factor_gt 0.0508
_refine_ls_shift/su_max 0.003
_refine_ls_shift/su_mean 0.000
_refine_ls_structure_factor_coef Fsqd
_refine_ls_weighting_details 'w=1/[\s^2^(Fo^2^)+(0.0544P)^2^+24.9689P] where P=(Fo^2^+2Fc^2^)/3'
_refine_ls_weighting_scheme calc
_refine_ls_wR_factor_gt 0.1069
_refine_ls_wR_factor_ref 0.1151
_reflns_number_gt 3935
_reflns_number_total 4810
_reflns_threshold_expression I>2\s(I)
_cod_data_source_file wm2095.cif
_cod_data_source_block I
_cod_depositor_comments
;
The following automatic conversions were performed:
'_symmetry_cell_setting' value 'Monoclinic' changed to 'monoclinic'
according to '/home/saulius/struct/CIF-dictionaries/cif_core.dic'
dictionary named 'cif_core.dic' version 2.4.1 from
2010-06-29.

'_geom_bond_publ_flag' value 'Y' changed to 'y' according to
'/home/saulius/struct/CIF-dictionaries/cif_core.dic' dictionary named
'cif_core.dic' version 2.4.1 from 2010-06-29 (4
times).

'_geom_angle_publ_flag' value 'Y' changed to 'y' according to
'/home/saulius/struct/CIF-dictionaries/cif_core.dic' dictionary named
'cif_core.dic' version 2.4.1 from 2010-06-29 (4 times).

Automatic conversion script
Id: cif_fix_enum 1527 2010-12-29 10:47:43Z saulius 

The following automatic conversions were performed:

'_symmetry_cell_setting' value 'Monoclinic' changed to 'monoclinic'
according to /home/saulius/struct/CIF-dictionaries/cif_core.dic
dictionary named 'cif_core.dic' version 2.4.1 from
2010-06-29.

'_geom_bond_publ_flag' value 'Y' changed to 'y'
according to /home/saulius/struct/CIF-dictionaries/cif_core.dic
dictionary named 'cif_core.dic' version 2.4.1 from 2010-06-29 (4
times).

'_geom_angle_publ_flag' value 'Y' changed to 'y' according
to /home/saulius/struct/CIF-dictionaries/cif_core.dic dictionary
named 'cif_core.dic' version 2.4.1 from 2010-06-29 (4 times).

Automatic conversion script
Id: cif_fix_values 1715 2011-07-08 13:25:40Z adriana 
;
_cod_original_sg_symbol_H-M 'P 21/n'
_cod_database_code 2212724
_cod_database_fobs_code 2212724

loop_
_symmetry_equiv_pos_as_xyz
'x, y, z'
'-x+1/2, y+1/2, -z+1/2'
'-x, -y, -z'
'x-1/2, -y-1/2, z-1/2'

loop_
_atom_site_type_symbol
_atom_site_label
_atom_site_fract_x
_atom_site_fract_y
_atom_site_fract_z
_atom_site_U_iso_or_equiv
_atom_site_adp_type
_atom_site_calc_flag
_atom_site_refinement_flags
_atom_site_occupancy
Pt Pt1 0.56215(2) 0.08329(2) 0.763103(18) 0.01649(12) Uani d . 1
N N1 0.6647(6) 0.0010(6) 0.8524(4) 0.0215(16) Uani d . 1
S S1 0.68253(19) -0.11842(19) 0.83715(14) 0.0289(5) Uani d . 1
N N2 0.6204(6) -0.1630(5) 0.7568(4) 0.0214(16) Uani d . 1
S S2 0.54256(18) -0.07438(17) 0.69660(13) 0.0244(5) Uani d . 1
P P1 0.60903(17) 0.22984(16) 0.84141(12) 0.0166(5) Uani d . 1
C C1 0.5754(6) 0.3682(7) 0.8097(4) 0.0161(17) Uani d . 1
C C2 0.6506(7) 0.4331(7) 0.7873(5) 0.023(2) Uani d . 1
H H2A 0.7178 0.4028 0.7850 0.028 Uiso calc R 1
C C3 0.6270(8) 0.5408(7) 0.7686(5) 0.029(2) Uani d . 1
H H3A 0.6787 0.5848 0.7544 0.035 Uiso calc R 1
C C4 0.5286(8) 0.5848(7) 0.7706(5) 0.029(2) Uani d . 1
H H4A 0.5127 0.6590 0.7576 0.035 Uiso calc R 1
C C5 0.4538(7) 0.5219(7) 0.7912(5) 0.0200(19) Uani d . 1
H H5A 0.3855 0.5520 0.7914 0.024 Uiso calc R 1
C C6 0.4773(6) 0.4157(7) 0.8115(4) 0.0164(17) Uani d . 1
H H6A 0.4258 0.3734 0.8272 0.020 Uiso calc R 1
C C7 0.5597(6) 0.2266(6) 0.9228(5) 0.0176(18) Uani d . 1
C C8 0.4935(7) 0.1416(7) 0.9343(5) 0.025(2) Uani d . 1
H H8A 0.4759 0.0825 0.8999 0.030 Uiso calc R 1
C C9 0.4533(8) 0.1440(8) 0.9966(6) 0.034(2) Uani d . 1
H H9A 0.4080 0.0868 1.0045 0.041 Uiso calc R 1
C C10 0.4799(7) 0.2303(7) 1.0469(5) 0.026(2) Uani d . 1
H H10A 0.4524 0.2321 1.0892 0.031 Uiso calc R 1
C C11 0.5451(7) 0.3122(8) 1.0360(5) 0.025(2) Uani d . 1
H H11A 0.5635 0.3707 1.0709 0.030 Uiso calc R 1
C C12 0.5847(7) 0.3108(7) 0.9745(5) 0.0229(19) Uani d . 1
H H12A 0.6299 0.3688 0.9675 0.027 Uiso calc R 1
C C13 0.7547(6) 0.2322(7) 0.8806(5) 0.0207(19) Uani d . 1
H H13A 0.7755 0.2900 0.9186 0.031 Uiso calc R 1
H H13B 0.7885 0.2461 0.8405 0.031 Uiso calc R 1
H H13C 0.7799 0.1618 0.9043 0.031 Uiso calc R 1
P P2 0.44798(17) 0.16590(17) 0.66274(12) 0.0178(5) Uani d . 1
C C14 0.3725(6) 0.0744(7) 0.5899(5) 0.0207(18) Uani d . 1
C C15 0.3913(7) 0.0640(7) 0.5210(5) 0.025(2) Uani d . 1
H H15A 0.4463 0.1073 0.5102 0.030 Uiso calc R 1
C C16 0.3322(7) -0.0080(7) 0.4672(5) 0.025(2) Uani d . 1
H H16A 0.3462 -0.0132 0.4199 0.030 Uiso calc R 1
C C17 0.2532(7) -0.0718(7) 0.4822(5) 0.024(2) Uani d . 1
H H17A 0.2119 -0.1211 0.4452 0.028 Uiso calc R 1
C C18 0.2341(7) -0.0642(7) 0.5515(5) 0.026(2) Uani d . 1
H H18A 0.1807 -0.1096 0.5626 0.032 Uiso calc R 1
C C19 0.2916(6) 0.0085(7) 0.6042(5) 0.0201(18) Uani d . 1
H H19A 0.2765 0.0143 0.6512 0.024 Uiso calc R 1
C C20 0.3393(7) 0.2459(8) 0.6810(5) 0.027(2) Uani d . 1
C C21 0.3000(7) 0.2178(7) 0.7389(5) 0.027(2) Uani d . 1
H H21A 0.3301 0.1574 0.7701 0.033 Uiso calc R 1
C C22 0.2154(8) 0.2781(9) 0.7524(6) 0.042(3) Uani d . 1
H H22A 0.1867 0.2590 0.7924 0.050 Uiso calc R 1
C C23 0.1737(8) 0.3669(9) 0.7062(7) 0.045(3) Uani d . 1
H H23A 0.1168 0.4090 0.7155 0.054 Uiso calc R 1
C C24 0.2121(8) 0.3941(9) 0.6488(7) 0.040(3) Uani d . 1
H H24A 0.1828 0.4549 0.6178 0.049 Uiso calc R 1
C C25 0.2939(7) 0.3335(8) 0.6355(6) 0.035(2) Uani d . 1
H H25A 0.3202 0.3516 0.5943 0.041 Uiso calc R 1
C C26 0.5160(7) 0.2584(8) 0.6160(5) 0.028(2) Uani d . 1
H H26A 0.4623 0.2905 0.5722 0.042 Uiso calc R 1
H H26B 0.5713 0.2188 0.5994 0.042 Uiso calc R 1
H H26C 0.5516 0.3163 0.6511 0.042 Uiso calc R 1
C C27 0.4448(13) 0.5725(11) 0.5806(9) 0.077(5) Uani d . 1
H H27A 0.4308 0.5403 0.6258 0.093 Uiso calc R 1
H H27B 0.5180 0.5481 0.5794 0.093 Uiso calc R 1
Cl Cl1 0.4442(3) 0.7125(3) 0.5876(2) 0.0641(9) Uani d . 1
Cl Cl2 0.3467(3) 0.5255(3) 0.50033(19) 0.0733(11) Uani d . 1

loop_
_atom_site_aniso_label
_atom_site_aniso_U_11
_atom_site_aniso_U_22
_atom_site_aniso_U_33
_atom_site_aniso_U_12
_atom_site_aniso_U_13
_atom_site_aniso_U_23
Pt1 0.01529(17) 0.01477(19) 0.01922(18) -0.00008(13) 0.00479(12) -0.00056(13)
N1 0.026(4) 0.018(4) 0.022(4) 0.002(3) 0.009(3) 0.004(3)
S1 0.0283(12) 0.0254(12) 0.0347(14) 0.0044(9) 0.0118(10) 0.0079(10)
N2 0.029(4) 0.010(4) 0.031(4) -0.001(3) 0.016(3) -0.002(3)
S2 0.0267(11) 0.0185(12) 0.0293(12) 0.0005(9) 0.0103(9) -0.0003(9)
P1 0.0176(11) 0.0116(11) 0.0195(11) -0.0012(8) 0.0041(8) -0.0003(8)
C1 0.019(4) 0.021(4) 0.008(4) -0.008(3) 0.004(3) -0.006(3)
C2 0.017(4) 0.027(5) 0.027(5) 0.002(4) 0.008(4) 0.006(4)
C3 0.028(5) 0.020(5) 0.037(6) -0.007(4) 0.006(4) 0.013(4)
C4 0.033(5) 0.023(5) 0.030(5) 0.011(4) 0.006(4) 0.009(4)
C5 0.017(4) 0.022(5) 0.020(5) 0.003(3) 0.005(3) -0.002(3)
C6 0.019(4) 0.019(4) 0.014(4) -0.005(3) 0.008(3) -0.003(3)
C7 0.015(4) 0.016(4) 0.020(4) -0.003(3) 0.002(3) 0.001(3)
C8 0.026(5) 0.025(5) 0.023(5) -0.002(4) 0.006(4) 0.003(4)
C9 0.036(6) 0.031(6) 0.038(6) -0.001(4) 0.016(5) 0.012(5)
C10 0.027(5) 0.029(5) 0.023(5) 0.005(4) 0.010(4) 0.005(4)
C11 0.030(5) 0.029(5) 0.016(5) -0.002(4) 0.005(4) -0.005(4)
C12 0.023(5) 0.026(5) 0.020(5) -0.010(4) 0.008(4) -0.003(4)
C13 0.015(4) 0.025(5) 0.018(4) -0.006(3) -0.003(3) 0.003(3)
P2 0.0137(10) 0.0182(11) 0.0202(12) 0.0004(8) 0.0032(8) -0.0030(9)
C14 0.013(4) 0.023(5) 0.024(5) 0.002(3) 0.002(3) 0.000(4)
C15 0.023(5) 0.023(5) 0.030(5) 0.009(4) 0.009(4) -0.002(4)
C16 0.023(5) 0.026(5) 0.027(5) 0.003(4) 0.007(4) -0.004(4)
C17 0.023(4) 0.024(5) 0.021(5) 0.001(4) 0.000(4) -0.007(4)
C18 0.024(5) 0.025(5) 0.029(5) -0.004(4) 0.006(4) -0.007(4)
C19 0.015(4) 0.019(5) 0.026(5) 0.000(3) 0.006(3) 0.001(4)
C20 0.024(5) 0.025(5) 0.029(5) 0.000(4) 0.001(4) -0.005(4)
C21 0.021(5) 0.025(5) 0.033(5) -0.005(4) 0.004(4) -0.012(4)
C22 0.029(5) 0.054(7) 0.048(7) -0.022(5) 0.021(5) -0.034(6)
C23 0.020(5) 0.044(7) 0.064(8) 0.003(5) 0.002(5) -0.020(6)
C24 0.027(5) 0.038(6) 0.049(7) 0.010(4) 0.000(5) -0.009(5)
C25 0.020(5) 0.033(6) 0.044(6) 0.008(4) -0.002(4) -0.013(5)
C26 0.022(5) 0.030(5) 0.033(5) 0.000(4) 0.011(4) 0.001(4)
C27 0.075(10) 0.067(10) 0.069(10) 0.007(8) -0.011(8) -0.013(7)
Cl1 0.078(2) 0.0510(19) 0.062(2) -0.0059(16) 0.0180(17) -0.0076(15)
Cl2 0.092(3) 0.070(2) 0.047(2) -0.0116(19) 0.0031(17) -0.0013(16)

loop_
_atom_type_symbol
_atom_type_description
_atom_type_scat_dispersion_real
_atom_type_scat_dispersion_imag
_atom_type_scat_source
C C 0.0033 0.0016 'International Tables Vol C Tables 4.2.6.8 and 6.1.1.4'
H H 0.0000 0.0000 'International Tables Vol C Tables 4.2.6.8 and 6.1.1.4'
N N 0.0061 0.0033 'International Tables Vol C Tables 4.2.6.8 and 6.1.1.4'
P P 0.1023 0.0942 'International Tables Vol C Tables 4.2.6.8 and 6.1.1.4'
S S 0.1246 0.1234 'International Tables Vol C Tables 4.2.6.8 and 6.1.1.4'
Cl Cl 0.1484 0.1585 'International Tables Vol C Tables 4.2.6.8 and 6.1.1.4'
Pt Pt -1.7033 8.3905 'International Tables Vol C Tables 4.2.6.8 and 6.1.1.4'

loop_
_geom_angle_atom_site_label_1
_geom_angle_atom_site_label_2
_geom_angle_atom_site_label_3
_geom_angle
_geom_angle_publ_flag
N1 Pt1 P2 177.4(2) ?
N1 Pt1 S2 87.7(2) y
P2 Pt1 S2 89.67(8) y
N1 Pt1 P1 83.6(2) y
P2 Pt1 P1 99.00(8) y
S2 Pt1 P1 170.46(8) ?
S1 N1 Pt1 114.8(4) ?
N1 S1 N2 116.9(4) ?
S1 N2 S2 116.4(4) ?
N2 S2 Pt1 104.2(3) ?
C13 P1 C7 103.9(4) ?
C13 P1 C1 103.7(4) ?
C7 P1 C1 100.7(4) ?
C13 P1 Pt1 108.6(3) ?
C7 P1 Pt1 115.2(3) ?
C1 P1 Pt1 122.8(3) ?
C6 C1 C2 118.0(8) ?
C6 C1 P1 121.0(6) ?
C2 C1 P1 120.8(6) ?
C3 C2 C1 120.1(8) ?
C3 C2 H2A 119.9 ?
C1 C2 H2A 119.9 ?
C2 C3 C4 120.2(9) ?
C2 C3 H3A 119.9 ?
C4 C3 H3A 119.9 ?
C5 C4 C3 120.3(8) ?
C5 C4 H4A 119.9 ?
C3 C4 H4A 119.9 ?
C6 C5 C4 120.0(8) ?
C6 C5 H5A 120.0 ?
C4 C5 H5A 120.0 ?
C5 C6 C1 121.3(8) ?
C5 C6 H6A 119.3 ?
C1 C6 H6A 119.3 ?
C12 C7 C8 118.6(8) ?
C12 C7 P1 119.9(6) ?
C8 C7 P1 121.5(6) ?
C9 C8 C7 119.9(9) ?
C9 C8 H8A 120.1 ?
C7 C8 H8A 120.1 ?
C10 C9 C8 119.7(9) ?
C10 C9 H9A 120.1 ?
C8 C9 H9A 120.1 ?
C11 C10 C9 120.3(9) ?
C11 C10 H10A 119.9 ?
C9 C10 H10A 119.9 ?
C10 C11 C12 120.4(8) ?
C10 C11 H11A 119.8 ?
C12 C11 H11A 119.8 ?
C11 C12 C7 121.2(8) ?
C11 C12 H12A 119.4 ?
C7 C12 H12A 119.4 ?
P1 C13 H13A 109.5 ?
P1 C13 H13B 109.5 ?
H13A C13 H13B 109.5 ?
P1 C13 H13C 109.5 ?
H13A C13 H13C 109.5 ?
H13B C13 H13C 109.5 ?
C26 P2 C14 105.1(4) ?
C26 P2 C20 104.7(4) ?
C14 P2 C20 102.0(4) ?
C26 P2 Pt1 113.4(3) ?
C14 P2 Pt1 114.4(3) ?
C20 P2 Pt1 115.9(3) ?
C15 C14 C19 117.7(8) ?
C15 C14 P2 123.6(7) ?
C19 C14 P2 118.7(7) ?
C14 C15 C16 121.6(9) ?
C14 C15 H15A 119.2 ?
C16 C15 H15A 119.2 ?
C17 C16 C15 120.0(9) ?
C17 C16 H16A 120.0 ?
C15 C16 H16A 120.0 ?
C16 C17 C18 119.6(8) ?
C16 C17 H17A 120.2 ?
C18 C17 H17A 120.2 ?
C19 C18 C17 120.3(9) ?
C19 C18 H18A 119.8 ?
C17 C18 H18A 119.8 ?
C18 C19 C14 120.8(8) ?
C18 C19 H19A 119.6 ?
C14 C19 H19A 119.6 ?
C21 C20 C25 119.6(9) ?
C21 C20 P2 119.5(7) ?
C25 C20 P2 120.9(8) ?
C20 C21 C22 119.6(10) ?
C20 C21 H21A 120.2 ?
C22 C21 H21A 120.2 ?
C23 C22 C21 118.9(10) ?
C23 C22 H22A 120.6 ?
C21 C22 H22A 120.6 ?
C24 C23 C22 121.4(10) ?
C24 C23 H23A 119.3 ?
C22 C23 H23A 119.3 ?
C23 C24 C25 119.1(11) ?
C23 C24 H24A 120.4 ?
C25 C24 H24A 120.4 ?
C24 C25 C20 121.3(11) ?
C24 C25 H25A 119.3 ?
C20 C25 H25A 119.3 ?
P2 C26 H26A 109.5 ?
P2 C26 H26B 109.5 ?
H26A C26 H26B 109.5 ?
P2 C26 H26C 109.5 ?
H26A C26 H26C 109.5 ?
H26B C26 H26C 109.5 ?
Cl1 C27 Cl2 112.2(8) ?
Cl1 C27 H27A 109.2 ?
Cl2 C27 H27A 109.2 ?
Cl1 C27 H27B 109.2 ?
Cl2 C27 H27B 109.2 ?
H27A C27 H27B 107.9 ?

loop_
_geom_bond_atom_site_label_1
_geom_bond_atom_site_label_2
_geom_bond_distance
_geom_bond_publ_flag
Pt1 N1 2.052(7) y
Pt1 P2 2.243(2) y
Pt1 S2 2.271(2) y
Pt1 P1 2.281(2) y
N1 S1 1.525(7) ?
S1 N2 1.568(8) ?
N2 S2 1.665(7) ?
P1 C13 1.789(8) ?
P1 C7 1.801(9) ?
P1 C1 1.809(8) ?
C1 C6 1.393(11) ?
C1 C2 1.404(12) ?
C2 C3 1.378(13) ?
C2 H2A 0.9500 ?
C3 C4 1.381(14) ?
C3 H3A 0.9500 ?
C4 C5 1.370(13) ?
C4 H4A 0.9500 ?
C5 C6 1.367(12) ?
C5 H5A 0.9500 ?
C6 H6A 0.9500 ?
C7 C12 1.384(12) ?
C7 C8 1.400(12) ?
C8 C9 1.397(14) ?
C8 H8A 0.9500 ?
C9 C10 1.387(14) ?
C9 H9A 0.9500 ?
C10 C11 1.361(13) ?
C10 H10A 0.9500 ?
C11 C12 1.378(12) ?
C11 H11A 0.9500 ?
C12 H12A 0.9500 ?
C13 H13A 0.9800 ?
C13 H13B 0.9800 ?
C13 H13C 0.9800 ?
P2 C26 1.802(9) ?
P2 C14 1.804(8) ?
P2 C20 1.815(9) ?
C14 C15 1.374(13) ?
C14 C19 1.400(12) ?
C15 C16 1.380(12) ?
C15 H15A 0.9500 ?
C16 C17 1.371(13) ?
C16 H16A 0.9500 ?
C17 C18 1.381(13) ?
C17 H17A 0.9500 ?
C18 C19 1.368(12) ?
C18 H18A 0.9500 ?
C19 H19A 0.9500 ?
C20 C21 1.358(13) ?
C20 C25 1.385(14) ?
C21 C22 1.394(14) ?
C21 H21A 0.9500 ?
C22 C23 1.392(16) ?
C22 H22A 0.9500 ?
C23 C24 1.340(17) ?
C23 H23A 0.9500 ?
C24 C25 1.365(14) ?
C24 H24A 0.9500 ?
C25 H25A 0.9500 ?
C26 H26A 0.9800 ?
C26 H26B 0.9800 ?
C26 H26C 0.9800 ?
C27 Cl1 1.726(14) ?
C27 Cl2 1.740(14) ?
C27 H27A 0.9900 ?
C27 H27B 0.9900 ?

loop_
_geom_torsion_atom_site_label_1
_geom_torsion_atom_site_label_2
_geom_torsion_atom_site_label_3
_geom_torsion_atom_site_label_4
_geom_torsion
S2 Pt1 N1 S1 0.4(4)
P1 Pt1 N1 S1 -175.6(4)
Pt1 N1 S1 N2 -0.6(6)
N1 S1 N2 S2 0.6(6)
S1 N2 S2 Pt1 -0.2(5)
N1 Pt1 S2 N2 -0.1(3)
P2 Pt1 S2 N2 -179.6(3)
N1 Pt1 P1 C13 48.4(4)
P2 Pt1 P1 C13 -131.9(3)
N1 Pt1 P1 C7 -67.6(4)
P2 Pt1 P1 C7 112.1(3)
N1 Pt1 P1 C1 169.3(4)
P2 Pt1 P1 C1 -11.0(3)
C13 P1 C1 C6 -147.0(6)
C7 P1 C1 C6 -39.8(7)
Pt1 P1 C1 C6 89.8(6)
C13 P1 C1 C2 28.7(8)
C7 P1 C1 C2 136.0(7)
Pt1 P1 C1 C2 -94.5(7)
C6 C1 C2 C3 0.6(12)
P1 C1 C2 C3 -175.2(7)
C1 C2 C3 C4 -1.1(14)
C2 C3 C4 C5 0.1(14)
C3 C4 C5 C6 1.4(13)
C4 C5 C6 C1 -1.9(12)
C2 C1 C6 C5 0.9(12)
P1 C1 C6 C5 176.7(6)
C13 P1 C7 C12 60.6(8)
C1 P1 C7 C12 -46.5(7)
Pt1 P1 C7 C12 179.2(6)
C13 P1 C7 C8 -121.2(7)
C1 P1 C7 C8 131.7(7)
Pt1 P1 C7 C8 -2.6(8)
C12 C7 C8 C9 0.7(12)
P1 C7 C8 C9 -177.6(7)
C7 C8 C9 C10 -0.4(14)
C8 C9 C10 C11 -0.2(14)
C9 C10 C11 C12 0.6(14)
C10 C11 C12 C7 -0.3(14)
C8 C7 C12 C11 -0.4(13)
P1 C7 C12 C11 177.9(7)
S2 Pt1 P2 C26 -107.1(3)
P1 Pt1 P2 C26 68.9(3)
S2 Pt1 P2 C14 13.4(3)
P1 Pt1 P2 C14 -170.6(3)
S2 Pt1 P2 C20 131.7(3)
P1 Pt1 P2 C20 -52.3(3)
C26 P2 C14 C15 15.6(8)
C20 P2 C14 C15 124.6(8)
Pt1 P2 C14 C15 -109.4(7)
C26 P2 C14 C19 -165.6(7)
C20 P2 C14 C19 -56.6(7)
Pt1 P2 C14 C19 69.3(7)
C19 C14 C15 C16 0.6(12)
P2 C14 C15 C16 179.4(7)
C14 C15 C16 C17 -0.6(13)
C15 C16 C17 C18 -0.5(13)
C16 C17 C18 C19 1.6(13)
C17 C18 C19 C14 -1.6(13)
C15 C14 C19 C18 0.5(12)
P2 C14 C19 C18 -178.4(7)
C26 P2 C20 C21 -154.5(7)
C14 P2 C20 C21 96.2(7)
Pt1 P2 C20 C21 -28.8(8)
C26 P2 C20 C25 27.2(8)
C14 P2 C20 C25 -82.1(8)
Pt1 P2 C20 C25 152.9(6)
C25 C20 C21 C22 -0.7(13)
P2 C20 C21 C22 -179.0(6)
C20 C21 C22 C23 -0.6(13)
C21 C22 C23 C24 1.0(15)
C22 C23 C24 C25 0.0(16)
C23 C24 C25 C20 -1.3(15)
C21 C20 C25 C24 1.7(14)
P2 C20 C25 C24 -180.0(8)
